data_4082153
loop_
_publ_author_name
'Nieto, Ismael'
'Wooten, Alfred J.'
'Robinson, Jerome R.'
'Carroll, Patrick J.'
'Schelter, Eric J.'
'Walsh, Patrick J.'

_publ_section_title
;
 Synthesis and Catalytic Activity of Heterobimetallic Rare Earth--Zinc
 Ethyl BINOLate Analogues of Shibasaki&#x2019;s Catalysts
;
_journal_issue 24
_journal_name_full Organometallics
_journal_page_first 7431
_journal_paper_doi 10.1021/om4009444
_journal_volume 32
_journal_year 2013
_chemical_formula_sum 'C78 H75 O9 Pr Zn3'
_chemical_formula_weight 1493.40
_space_group_IT_number 4
_symmetry_cell_setting monoclinic
_symmetry_Int_Tables_number 4
_symmetry_space_group_name_Hall 'P 2yb'
_symmetry_space_group_name_H-M 'P 1 21 1'
_atom_sites_solution_hydrogens geom
_atom_sites_solution_primary direct
_audit_creation_method SHELXL-97
_cell_angle_alpha 90.00
_cell_angle_beta 91.173(3)
_cell_angle_gamma 90.00
_cell_formula_units_Z 2
_cell_length_a 11.9416(9)
_cell_length_b 22.9328(18)
_cell_length_c 12.2427(10)
_cell_measurement_temperature 143(1)
_cell_volume 3352.0(5)
_computing_data_collection 'Bruker APEX2'
_computing_data_reduction 'Bruker SAINT'
_computing_structure_refinement 'SHELXL-97 (Sheldrick, 2008)'
_computing_structure_solution 'SHELXS-97 (Sheldrick, 2008)'
_diffrn_ambient_temperature 143(1)
_diffrn_measured_fraction_theta_full 0.996
_diffrn_measured_fraction_theta_max 0.996
_diffrn_measurement_device 'CCD Area Detector'
_diffrn_measurement_device_type 'Bruker APEXII'
_diffrn_measurement_method 'phi and omega scans'
_diffrn_radiation_monochromator graphite
_diffrn_radiation_source 'sealed tube'
_diffrn_radiation_type MoK\a
_diffrn_radiation_wavelength 0.71073
_diffrn_reflns_av_R_equivalents 0.0225
_diffrn_reflns_av_sigmaI/netI 0.0218
_diffrn_reflns_limit_h_max 15
_diffrn_reflns_limit_h_min -15
_diffrn_reflns_limit_k_max 29
_diffrn_reflns_limit_k_min -29
_diffrn_reflns_limit_l_max 15
_diffrn_reflns_limit_l_min -15
_diffrn_reflns_number 88665
_diffrn_reflns_theta_full 27.50
_diffrn_reflns_theta_max 27.50
_diffrn_reflns_theta_min 1.66
_exptl_absorpt_coefficient_mu 1.833
_exptl_absorpt_correction_T_max 0.7456
_exptl_absorpt_correction_T_min 0.6265
_exptl_absorpt_correction_type multi-scan
_exptl_absorpt_process_details '(SADABS; Sheldrick, 2007)'
_exptl_crystal_density_diffrn 1.480
_exptl_crystal_density_method 'not measured'
_exptl_crystal_F_000 1528
_exptl_crystal_size_max 0.40
_exptl_crystal_size_mid 0.30
_exptl_crystal_size_min 0.05
_refine_diff_density_max 0.385
_refine_diff_density_min -0.396
_refine_diff_density_rms 0.046
_refine_ls_abs_structure_details 'Flack H D (1983), Acta Cryst. A39, 876-881'
_refine_ls_abs_structure_Flack -0.016(4)
_refine_ls_extinction_method none
_refine_ls_goodness_of_fit_ref 1.067
_refine_ls_hydrogen_treatment constr
_refine_ls_matrix_type full
_refine_ls_number_parameters 842
_refine_ls_number_reflns 15279
_refine_ls_number_restraints 23
_refine_ls_restrained_S_all 1.069
_refine_ls_R_factor_all 0.0190
_refine_ls_R_factor_gt 0.0174
_refine_ls_shift/su_max 0.004
_refine_ls_shift/su_mean 0.000
_refine_ls_structure_factor_coef Fsqd
_refine_ls_weighting_details 'calc w=1/[\s^2^(Fo^2^)+(0.0176P)^2^+0.9264P] where P=(Fo^2^+2Fc^2^)/3'
_refine_ls_weighting_scheme calc
_refine_ls_wR_factor_gt 0.0419
_refine_ls_wR_factor_ref 0.0428
_reflns_number_gt 14774
_reflns_number_total 15279
_reflns_threshold_expression >2sigma(I)
_cod_data_source_file om4009444_si_002.cif
_cod_data_source_block shelxl_S_1_Pr
_cod_depositor_comments
;
The following automatic conversions were performed:
'_atom_site_symetry_multiplicity' tag replaced with
'_atom_site_symmetry_multiplicity'.

Automatic conversion script
Id: cif_correct_tags 1440 2010-10-19 06:21:57Z saulius 
;
_cod_original_sg_symbol_H-M 'P 21     '
_cod_database_code 4082153

loop_
_symmetry_equiv_pos_as_xyz
'x, y, z'
'-x, y+1/2, -z'

loop_
_atom_site_label
_atom_site_type_symbol
_atom_site_fract_x
_atom_site_fract_y
_atom_site_fract_z
_atom_site_U_iso_or_equiv
_atom_site_adp_type
_atom_site_occupancy
_atom_site_symmetry_multiplicity
_atom_site_calc_flag
_atom_site_refinement_flags
_atom_site_disorder_assembly
_atom_site_disorder_group
Pr1 Pr 0.662313(8) 0.236273(4) 0.624158(7) 0.01961(2) Uani 1 1 d . . .
Zn1 Zn 0.601250(19) 0.310783(10) 0.381236(18) 0.02275(5) Uani 1 1 d . . .
Zn2 Zn 0.91833(2) 0.174238(11) 0.57444(2) 0.02992(6) Uani 1 1 d . . .
Zn3 Zn 0.64258(2) 0.263648(10) 0.903728(18) 0.02492(5) Uani 1 1 d . . .
O1 O 0.56526(11) 0.28803(6) 0.76470(11) 0.0243(3) Uani 1 1 d . . .
O2 O 0.59156(11) 0.32533(6) 0.54190(11) 0.0229(3) Uani 1 1 d . . .
O3 O 0.65738(10) 0.23256(7) 0.42701(9) 0.0210(2) Uani 1 1 d . . .
O4 O 0.85254(11) 0.25314(6) 0.57369(10) 0.0223(3) Uani 1 1 d . . .
O5 O 0.76692(11) 0.14635(6) 0.60345(11) 0.0237(3) Uani 1 1 d . . .
O6 O 0.73582(11) 0.21430(6) 0.80398(11) 0.0232(3) Uani 1 1 d . . .
O7 O 0.42681(12) 0.28075(8) 0.38382(13) 0.0365(4) Uani 1 1 d . B .
O8 O 0.74321(12) 0.34136(6) 0.90754(11) 0.0256(3) Uani 1 1 d . . .
O9 O 0.49766(14) 0.17040(7) 0.63394(14) 0.0405(4) Uani 1 1 d . . .
C1 C 0.46231(16) 0.31192(9) 0.76031(16) 0.0233(4) Uani 1 1 d . . .
C2 C 0.37321(19) 0.28227(10) 0.81148(19) 0.0343(5) Uani 1 1 d . . .
H2 H 0.3876 0.2473 0.8476 0.046 Uiso 1 1 calc R . .
C3 C 0.26655(19) 0.30407(10) 0.8087(2) 0.0383(5) Uani 1 1 d . . .
H3 H 0.2099 0.2839 0.8436 0.051 Uiso 1 1 calc R . .
C4 C 0.24134(17) 0.35655(10) 0.75385(18) 0.0290(5) Uani 1 1 d . . .
C5 C 0.13235(18) 0.38056(11) 0.7508(2) 0.0363(5) Uani 1 1 d . . .
H5 H 0.0753 0.3616 0.7873 0.048 Uiso 1 1 calc R . .
C6 C 0.10886(18) 0.43084(11) 0.6956(2) 0.0373(5) Uani 1 1 d . . .
H6 H 0.0366 0.4460 0.6950 0.050 Uiso 1 1 calc R . .
C7 C 0.19438(18) 0.45967(10) 0.63949(19) 0.0329(5) Uani 1 1 d . . .
H7 H 0.1782 0.4936 0.6006 0.044 Uiso 1 1 calc R . .
C8 C 0.30112(17) 0.43810(9) 0.64189(17) 0.0277(4) Uani 1 1 d . . .
H8 H 0.3564 0.4575 0.6038 0.037 Uiso 1 1 calc R . .
C9 C 0.32966(16) 0.38691(9) 0.70101(16) 0.0228(4) Uani 1 1 d . . .
C10 C 0.44168(16) 0.36519(9) 0.70858(16) 0.0209(4) Uani 1 1 d . . .
C11 C 0.53595(15) 0.40049(8) 0.66604(15) 0.0207(4) Uani 1 1 d . . .
C12 C 0.55956(16) 0.45679(8) 0.71297(16) 0.0222(4) Uani 1 1 d . . .
C13 C 0.49957(17) 0.47972(9) 0.80240(17) 0.0261(4) Uani 1 1 d . . .
H13 H 0.4419 0.4579 0.8317 0.035 Uiso 1 1 calc R . .
C14 C 0.52451(19) 0.53317(10) 0.84652(19) 0.0342(5) Uani 1 1 d . . .
H14 H 0.4837 0.5472 0.9049 0.045 Uiso 1 1 calc R . .
C15 C 0.6118(2) 0.56699(10) 0.8037(2) 0.0380(5) Uani 1 1 d . . .
H15 H 0.6281 0.6034 0.8333 0.051 Uiso 1 1 calc R . .
C16 C 0.6720(2) 0.54641(9) 0.71910(19) 0.0338(5) Uani 1 1 d . . .
H16 H 0.7300 0.5689 0.6919 0.045 Uiso 1 1 calc R . .
C17 C 0.64819(18) 0.49120(9) 0.67133(17) 0.0266(4) Uani 1 1 d . . .
C18 C 0.71225(18) 0.46890(9) 0.58497(17) 0.0281(4) Uani 1 1 d . . .
H18 H 0.7695 0.4914 0.5564 0.037 Uiso 1 1 calc R . .
C19 C 0.69119(17) 0.41502(9) 0.54319(16) 0.0256(4) Uani 1 1 d . . .
H19 H 0.7347 0.4011 0.4867 0.034 Uiso 1 1 calc R . .
C20 C 0.60377(16) 0.37955(8) 0.58431(15) 0.0207(4) Uani 1 1 d . . .
C21 C 0.72775(16) 0.19913(8) 0.36850(15) 0.0213(4) Uani 1 1 d . . .
C22 C 0.68561(17) 0.14525(9) 0.32818(16) 0.0254(4) Uani 1 1 d . . .
H22 H 0.6115 0.1353 0.3408 0.034 Uiso 1 1 calc R . .
C23 C 0.75107(18) 0.10785(9) 0.27154(17) 0.0284(4) Uani 1 1 d . . .
H23 H 0.7208 0.0734 0.2441 0.038 Uiso 1 1 calc R . .
C24 C 0.86510(17) 0.12113(8) 0.25416(15) 0.0236(4) Uani 1 1 d . . .
C25 C 0.93617(19) 0.08172(9) 0.19887(17) 0.0293(4) Uani 1 1 d . . .
H25 H 0.9072 0.0465 0.1733 0.039 Uiso 1 1 calc R . .
C26 C 1.0465(2) 0.09460(10) 0.18256(18) 0.0331(5) Uani 1 1 d . . .
H26 H 1.0920 0.0687 0.1453 0.044 Uiso 1 1 calc R . .
C27 C 1.09006(19) 0.14735(10) 0.22274(18) 0.0323(5) Uani 1 1 d . . .
H27 H 1.1652 0.1561 0.2124 0.043 Uiso 1 1 calc R . .
C28 C 1.02417(17) 0.18639(9) 0.27697(16) 0.0253(4) Uani 1 1 d . . .
H28 H 1.0555 0.2209 0.3032 0.034 Uiso 1 1 calc R . .
C29 C 0.90862(17) 0.17484(9) 0.29374(15) 0.0221(4) Uani 1 1 d . . .
C30 C 0.83737(16) 0.21534(8) 0.34974(15) 0.0201(4) Uani 1 1 d . . .
C31 C 0.88161(15) 0.27425(8) 0.38366(15) 0.0193(4) Uani 1 1 d . . .
C32 C 0.92129(15) 0.31544(9) 0.30395(16) 0.0205(4) Uani 1 1 d . . .
C33 C 0.91449(16) 0.30468(9) 0.18977(16) 0.0252(4) Uani 1 1 d . . .
H33 H 0.8801 0.2709 0.1639 0.033 Uiso 1 1 calc R . .
C34 C 0.9582(2) 0.34371(10) 0.11744(18) 0.0320(5) Uani 1 1 d . . .
H34 H 0.9532 0.3358 0.0430 0.043 Uiso 1 1 calc R . .
C35 C 1.0106(2) 0.39550(10) 0.15338(19) 0.0342(5) Uani 1 1 d . . .
H35 H 1.0408 0.4213 0.1033 0.046 Uiso 1 1 calc R . .
C36 C 1.01643(17) 0.40724(9) 0.26197(18) 0.0298(4) Uani 1 1 d . . .
H36 H 1.0511 0.4414 0.2859 0.040 Uiso 1 1 calc R . .
C37 C 0.97107(15) 0.36876(8) 0.33942(16) 0.0232(4) Uani 1 1 d . . .
C38 C 0.97821(17) 0.38108(9) 0.45254(17) 0.0269(4) Uani 1 1 d . . .
H38 H 1.0109 0.4158 0.4762 0.036 Uiso 1 1 calc R . .
C39 C 0.93802(17) 0.34298(9) 0.52735(17) 0.0254(4) Uani 1 1 d . . .
H39 H 0.9427 0.3521 0.6013 0.034 Uiso 1 1 calc R . .
C40 C 0.88880(15) 0.28920(8) 0.49334(16) 0.0211(4) Uani 1 1 d . . .
C41 C 0.74690(17) 0.09748(8) 0.66207(17) 0.0243(4) Uani 1 1 d . . .
C42 C 0.68350(19) 0.05280(9) 0.61084(18) 0.0304(4) Uani 1 1 d . . .
H42 H 0.6616 0.0566 0.5379 0.040 Uiso 1 1 calc R . .
C43 C 0.6540(2) 0.00375(10) 0.6683(2) 0.0351(5) Uani 1 1 d . . .
H43 H 0.6128 -0.0255 0.6336 0.047 Uiso 1 1 calc R . .
C44 C 0.68581(19) -0.00253(9) 0.77937(18) 0.0303(4) Uani 1 1 d . . .
C45 C 0.6520(2) -0.05150(10) 0.8412(2) 0.0392(5) Uani 1 1 d . . .
H45 H 0.6082 -0.0802 0.8077 0.052 Uiso 1 1 calc R . .
C46 C 0.6824(2) -0.05749(11) 0.9489(2) 0.0415(6) Uani 1 1 d . . .
H46 H 0.6601 -0.0902 0.9879 0.055 Uiso 1 1 calc R . .
C47 C 0.7474(2) -0.01400(10) 1.00033(19) 0.0372(5) Uani 1 1 d . . .
H47 H 0.7674 -0.0178 1.0738 0.049 Uiso 1 1 calc R . .
C48 C 0.7817(2) 0.03410(10) 0.94280(19) 0.0296(5) Uani 1 1 d . . .
H48 H 0.8245 0.0625 0.9782 0.039 Uiso 1 1 calc R . .
C49 C 0.75317(17) 0.04127(9) 0.83044(17) 0.0263(4) Uani 1 1 d . . .
C50 C 0.78698(16) 0.09136(8) 0.76874(16) 0.0232(4) Uani 1 1 d . . .
C51 C 0.86646(16) 0.13485(8) 0.81825(15) 0.0212(4) Uani 1 1 d . . .
C52 C 0.97885(17) 0.11668(9) 0.84863(16) 0.0241(4) Uani 1 1 d . . .
C53 C 1.02134(18) 0.06102(9) 0.82043(17) 0.0282(4) Uani 1 1 d . . .
H53 H 0.9750 0.0348 0.7833 0.038 Uiso 1 1 calc R . .
C54 C 1.12833(19) 0.04514(10) 0.84654(18) 0.0334(5) Uani 1 1 d . . .
H54 H 1.1542 0.0086 0.8259 0.044 Uiso 1 1 calc R . .
C55 C 1.20025(19) 0.08323(11) 0.90430(19) 0.0365(5) Uani 1 1 d . . .
H55 H 1.2729 0.0718 0.9227 0.049 Uiso 1 1 calc R . .
C56 C 1.16270(18) 0.13721(10) 0.93326(18) 0.0322(5) Uani 1 1 d . . .
H56 H 1.2103 0.1624 0.9714 0.043 Uiso 1 1 calc R . .
C57 C 1.05204(17) 0.15532(9) 0.90597(16) 0.0259(4) Uani 1 1 d . . .
C58 C 1.01168(18) 0.21119(9) 0.93494(17) 0.0306(4) Uani 1 1 d . . .
H58 H 1.0566 0.2360 0.9769 0.041 Uiso 1 1 calc R . .
C59 C 0.90799(17) 0.22864(9) 0.90189(16) 0.0283(4) Uani 1 1 d . . .
H59 H 0.8837 0.2657 0.9209 0.038 Uiso 1 1 calc R . .
C60 C 0.83503(16) 0.19207(8) 0.83902(15) 0.0229(4) Uani 1 1 d . . .
C61 C 0.3465(2) 0.31821(15) 0.4343(3) 0.0603(8) Uani 1 1 d DU . .
H61A H 0.3774 0.3567 0.4477 0.080 Uiso 0.55 1 calc PR A 1
H61B H 0.3214 0.3019 0.5027 0.080 Uiso 0.55 1 calc PR A 1
H61X H 0.3581 0.3585 0.4135 0.080 Uiso 0.45 1 calc PR A 2
H61Y H 0.3516 0.3152 0.5133 0.080 Uiso 0.45 1 calc PR A 2
C62 C 0.2497(5) 0.3203(3) 0.3479(7) 0.076(2) Uani 0.55 1 d PDU B 1
H62A H 0.1846 0.3002 0.3754 0.101 Uiso 0.55 1 calc PR B 1
H62B H 0.2291 0.3605 0.3330 0.101 Uiso 0.55 1 calc PR B 1
C63 C 0.2878(9) 0.2915(5) 0.2450(7) 0.084(3) Uani 0.55 1 d PDU B 1
H63A H 0.2279 0.2694 0.2099 0.112 Uiso 0.55 1 calc PR B 1
H63B H 0.3169 0.3197 0.1937 0.112 Uiso 0.55 1 calc PR B 1
C62' C 0.2345(5) 0.2964(4) 0.3919(7) 0.066(2) Uani 0.45 1 d PDU B 2
H62X H 0.2126 0.2601 0.4260 0.088 Uiso 0.45 1 calc PR B 2
H62Y H 0.1756 0.3252 0.3990 0.088 Uiso 0.45 1 calc PR B 2
C63' C 0.2686(9) 0.2883(6) 0.2765(7) 0.071(3) Uani 0.45 1 d PDU B 2
H63X H 0.2818 0.3255 0.2413 0.094 Uiso 0.45 1 calc PR B 2
H63Y H 0.2122 0.2669 0.2348 0.094 Uiso 0.45 1 calc PR B 2
C64 C 0.3763(2) 0.25333(16) 0.2884(2) 0.0660(9) Uani 1 1 d DU . .
H64A H 0.3450 0.2158 0.3080 0.088 Uiso 0.55 1 calc PR B 1
H64B H 0.4324 0.2470 0.2335 0.088 Uiso 0.55 1 calc PR B 1
H64X H 0.3613 0.2123 0.3009 0.088 Uiso 0.45 1 calc PR B 2
H64Y H 0.4228 0.2575 0.2248 0.088 Uiso 0.45 1 calc PR B 2
C65 C 0.62164(19) 0.35839(9) 0.24953(18) 0.0300(4) Uani 1 1 d . . .
H65A H 0.6786 0.3396 0.2064 0.040 Uiso 1 1 calc R . .
H65B H 0.5522 0.3568 0.2070 0.040 Uiso 1 1 calc R . .
C66 C 0.6542(2) 0.42271(10) 0.26165(19) 0.0408(6) Uani 1 1 d . . .
H66A H 0.6019 0.4420 0.3080 0.061 Uiso 1 1 calc R . .
H66B H 0.6530 0.4410 0.1911 0.061 Uiso 1 1 calc R . .
H66C H 0.7281 0.4255 0.2935 0.061 Uiso 1 1 calc R . .
C67 C 1.0604(2) 0.13475(13) 0.5606(2) 0.0493(7) Uani 1 1 d . . .
H67A H 1.1059 0.1554 0.5085 0.066 Uiso 1 1 calc R . .
H67B H 1.1000 0.1350 0.6306 0.066 Uiso 1 1 calc R . .
C68 C 1.0437(3) 0.07149(16) 0.5223(3) 0.0722(10) Uani 1 1 d . . .
H68A H 0.9910 0.0524 0.5685 0.108 Uiso 1 1 calc R . .
H68B H 1.1140 0.0512 0.5262 0.108 Uiso 1 1 calc R . .
H68C H 1.0156 0.0713 0.4483 0.108 Uiso 1 1 calc R . .
C69 C 0.79900(18) 0.36635(10) 0.81466(17) 0.0287(4) Uani 1 1 d . . .
H69A H 0.7459 0.3746 0.7556 0.038 Uiso 1 1 calc R . .
H69B H 0.8563 0.3403 0.7882 0.038 Uiso 1 1 calc R . .
C70 C 0.8504(2) 0.42219(10) 0.8594(2) 0.0365(5) Uani 1 1 d . . .
H70A H 0.8551 0.4516 0.8027 0.049 Uiso 1 1 calc R . .
H70B H 0.9248 0.4151 0.8898 0.049 Uiso 1 1 calc R . .
C71 C 0.7698(2) 0.44111(11) 0.9483(2) 0.0409(6) Uani 1 1 d . . .
H71A H 0.8106 0.4510 1.0151 0.054 Uiso 1 1 calc R . .
H71B H 0.7263 0.4747 0.9247 0.054 Uiso 1 1 calc R . .
C72 C 0.6945(2) 0.38897(10) 0.9659(2) 0.0400(6) Uani 1 1 d . . .
H72A H 0.6906 0.3799 1.0431 0.053 Uiso 1 1 calc R . .
H72B H 0.6194 0.3969 0.9381 0.053 Uiso 1 1 calc R . .
C73 C 0.5905(2) 0.23706(13) 1.04524(17) 0.0448(5) Uani 1 1 d . . .
H73A H 0.6505 0.2420 1.0991 0.060 Uiso 1 1 calc R . .
H73B H 0.5285 0.2615 1.0670 0.060 Uiso 1 1 calc R . .
C74 C 0.5531(4) 0.17422(15) 1.0457(3) 0.0779(12) Uani 1 1 d . . .
H74A H 0.4935 0.1689 0.9929 0.117 Uiso 1 1 calc R . .
H74B H 0.5271 0.1642 1.1170 0.117 Uiso 1 1 calc R . .
H74C H 0.6149 0.1495 1.0277 0.117 Uiso 1 1 calc R . .
C75 C 0.4644(2) 0.13172(11) 0.7212(2) 0.0423(6) Uani 1 1 d . . .
H75A H 0.4319 0.1537 0.7804 0.056 Uiso 1 1 calc R . .
H75B H 0.5284 0.1101 0.7497 0.056 Uiso 1 1 calc R . .
C76 C 0.3798(3) 0.09137(15) 0.6706(3) 0.0744(11) Uani 1 1 d . . .
H76A H 0.4013 0.0511 0.6829 0.099 Uiso 1 1 calc R . .
H76B H 0.3067 0.0978 0.7015 0.099 Uiso 1 1 calc R . .
C77 C 0.3774(3) 0.10473(19) 0.5533(3) 0.0817(12) Uani 1 1 d . . .
H77A H 0.4261 0.0785 0.5141 0.109 Uiso 1 1 calc R . .
H77B H 0.3020 0.1013 0.5231 0.109 Uiso 1 1 calc R . .
C78 C 0.4168(3) 0.1641(2) 0.5460(3) 0.0853(14) Uani 1 1 d . . .
H78A H 0.4513 0.1710 0.4761 0.113 Uiso 1 1 calc R . .
H78B H 0.3555 0.1913 0.5543 0.113 Uiso 1 1 calc R . .

loop_
_atom_site_aniso_label
_atom_site_aniso_U_11
_atom_site_aniso_U_22
_atom_site_aniso_U_33
_atom_site_aniso_U_23
_atom_site_aniso_U_13
_atom_site_aniso_U_12
Pr1 0.02145(4) 0.01632(4) 0.02111(4) 0.00002(4) 0.00166(3) 0.00058(4)
Zn1 0.02430(11) 0.02264(11) 0.02139(11) 0.00101(8) 0.00259(8) 0.00164(9)
Zn2 0.02754(12) 0.02653(12) 0.03582(13) 0.00312(10) 0.00383(10) 0.00604(10)
Zn3 0.03288(12) 0.01986(11) 0.02224(11) 0.00179(9) 0.00627(9) 0.00104(9)
O1 0.0238(7) 0.0224(7) 0.0269(7) 0.0029(5) 0.0054(5) 0.0043(5)
O2 0.0284(7) 0.0184(7) 0.0222(7) 0.0000(5) 0.0049(5) 0.0020(5)
O3 0.0220(6) 0.0192(6) 0.0218(5) -0.0018(6) 0.0013(4) 0.0002(6)
O4 0.0249(7) 0.0204(7) 0.0217(6) -0.0004(5) 0.0002(5) -0.0016(5)
O5 0.0298(7) 0.0191(7) 0.0221(7) 0.0004(5) 0.0004(5) 0.0010(6)
O6 0.0257(7) 0.0199(6) 0.0240(7) -0.0021(5) -0.0005(5) 0.0054(5)
O7 0.0227(7) 0.0480(10) 0.0387(9) -0.0115(7) -0.0003(6) 0.0008(7)
O8 0.0359(8) 0.0186(7) 0.0224(7) -0.0016(5) 0.0051(6) -0.0011(6)
O9 0.0413(9) 0.0354(9) 0.0444(9) 0.0074(7) -0.0057(7) -0.0188(7)
C1 0.0230(9) 0.0219(9) 0.0251(9) -0.0030(8) 0.0061(7) 0.0001(8)
C2 0.0325(11) 0.0242(10) 0.0466(13) 0.0078(9) 0.0131(10) 0.0002(9)
C3 0.0279(11) 0.0330(12) 0.0544(15) 0.0054(10) 0.0151(10) -0.0085(9)
C4 0.0207(10) 0.0298(11) 0.0368(12) -0.0066(9) 0.0047(8) -0.0040(8)
C5 0.0215(10) 0.0411(13) 0.0465(13) -0.0101(10) 0.0060(9) -0.0033(9)
C6 0.0216(10) 0.0415(13) 0.0487(14) -0.0153(11) -0.0049(9) 0.0058(9)
C7 0.0298(11) 0.0289(11) 0.0396(12) -0.0076(9) -0.0080(9) 0.0059(9)
C8 0.0263(10) 0.0247(10) 0.0320(11) -0.0056(8) -0.0033(8) 0.0012(8)
C9 0.0208(9) 0.0233(9) 0.0243(9) -0.0064(7) 0.0021(7) -0.0018(8)
C10 0.0187(9) 0.0194(9) 0.0246(10) -0.0023(7) 0.0024(7) 0.0001(7)
C11 0.0201(9) 0.0190(9) 0.0230(9) 0.0019(7) 0.0014(7) 0.0027(7)
C12 0.0204(9) 0.0187(9) 0.0276(10) 0.0012(7) 0.0001(7) 0.0022(7)
C13 0.0234(9) 0.0233(10) 0.0314(10) -0.0037(8) 0.0007(8) 0.0024(8)
C14 0.0357(12) 0.0281(11) 0.0387(12) -0.0106(9) 0.0003(9) 0.0062(9)
C15 0.0441(13) 0.0215(10) 0.0481(14) -0.0091(9) -0.0065(11) -0.0017(9)
C16 0.0362(12) 0.0228(10) 0.0421(13) 0.0004(9) -0.0032(10) -0.0076(9)
C17 0.0280(10) 0.0218(10) 0.0298(10) 0.0042(8) -0.0022(8) -0.0023(8)
C18 0.0278(10) 0.0284(10) 0.0283(10) 0.0052(8) 0.0035(8) -0.0079(8)
C19 0.0250(10) 0.0277(10) 0.0244(10) 0.0027(8) 0.0063(8) 0.0001(8)
C20 0.0223(9) 0.0198(9) 0.0199(9) 0.0026(7) 0.0003(7) 0.0023(7)
C21 0.0247(9) 0.0193(9) 0.0198(9) -0.0024(7) 0.0001(7) -0.0014(7)
C22 0.0245(10) 0.0230(10) 0.0288(10) -0.0016(8) 0.0001(8) -0.0028(8)
C23 0.0353(11) 0.0195(10) 0.0304(10) -0.0053(8) -0.0042(9) -0.0016(8)
C24 0.0317(10) 0.0197(9) 0.0194(9) -0.0006(7) -0.0002(7) 0.0027(8)
C25 0.0410(12) 0.0212(10) 0.0258(10) -0.0051(8) 0.0006(9) 0.0043(9)
C26 0.0407(12) 0.0271(11) 0.0317(11) -0.0013(9) 0.0094(9) 0.0140(9)
C27 0.0301(11) 0.0307(11) 0.0365(12) 0.0031(9) 0.0073(9) 0.0071(9)
C28 0.0264(10) 0.0197(9) 0.0300(10) 0.0009(8) 0.0023(8) 0.0028(8)
C29 0.0273(10) 0.0204(10) 0.0187(9) 0.0003(7) 0.0013(7) 0.0039(8)
C30 0.0222(9) 0.0166(8) 0.0216(9) -0.0014(7) -0.0009(7) 0.0001(7)
C31 0.0155(8) 0.0167(9) 0.0256(9) -0.0021(7) -0.0003(7) 0.0002(7)
C32 0.0164(8) 0.0194(9) 0.0256(9) -0.0002(7) -0.0010(7) 0.0014(7)
C33 0.0265(10) 0.0205(9) 0.0283(10) 0.0015(8) -0.0021(8) 0.0005(8)
C34 0.0404(12) 0.0315(11) 0.0242(10) 0.0035(8) 0.0002(9) -0.0003(9)
C35 0.0386(12) 0.0299(12) 0.0343(12) 0.0091(9) 0.0031(10) -0.0017(9)
C36 0.0281(10) 0.0189(9) 0.0421(12) 0.0035(8) -0.0028(9) -0.0033(8)
C37 0.0188(9) 0.0199(9) 0.0308(10) 0.0010(8) -0.0015(7) 0.0014(7)
C38 0.0257(10) 0.0199(9) 0.0350(11) -0.0055(8) -0.0016(8) -0.0056(8)
C39 0.0247(10) 0.0256(10) 0.0259(10) -0.0058(8) -0.0014(8) -0.0042(8)
C40 0.0172(9) 0.0210(9) 0.0252(9) 0.0011(7) 0.0003(7) -0.0007(7)
C41 0.0280(10) 0.0160(9) 0.0290(10) -0.0024(7) 0.0012(8) 0.0031(8)
C42 0.0391(12) 0.0222(10) 0.0295(11) -0.0044(8) -0.0039(9) -0.0009(9)
C43 0.0373(12) 0.0242(11) 0.0436(13) -0.0056(10) -0.0033(10) -0.0061(9)
C44 0.0324(11) 0.0211(10) 0.0376(11) -0.0007(9) 0.0032(9) -0.0015(8)
C45 0.0422(13) 0.0228(11) 0.0526(15) 0.0019(10) 0.0042(11) -0.0105(10)
C46 0.0465(14) 0.0288(12) 0.0498(15) 0.0118(10) 0.0116(11) -0.0061(10)
C47 0.0434(13) 0.0332(12) 0.0352(12) 0.0094(10) 0.0070(10) -0.0009(10)
C48 0.0327(11) 0.0242(11) 0.0318(12) 0.0017(9) 0.0015(9) -0.0009(9)
C49 0.0281(10) 0.0197(9) 0.0312(11) 0.0013(8) 0.0029(8) 0.0027(8)
C50 0.0254(9) 0.0158(9) 0.0284(10) -0.0010(7) 0.0014(8) 0.0003(7)
C51 0.0248(9) 0.0185(9) 0.0203(9) 0.0009(7) 0.0008(7) 0.0009(7)
C52 0.0275(10) 0.0214(9) 0.0235(9) 0.0054(7) 0.0023(8) 0.0012(8)
C53 0.0330(11) 0.0218(10) 0.0300(10) 0.0026(8) 0.0022(8) 0.0027(8)
C54 0.0362(12) 0.0272(11) 0.0369(12) 0.0063(9) 0.0057(9) 0.0098(9)
C55 0.0272(11) 0.0429(13) 0.0393(13) 0.0093(10) -0.0010(9) 0.0079(10)
C56 0.0279(10) 0.0366(12) 0.0320(11) 0.0058(9) -0.0036(8) -0.0019(9)
C57 0.0272(10) 0.0253(10) 0.0252(10) 0.0044(8) 0.0010(8) 0.0011(8)
C58 0.0346(11) 0.0247(10) 0.0322(11) -0.0025(8) -0.0067(9) -0.0038(9)
C59 0.0358(10) 0.0187(10) 0.0303(9) -0.0063(8) -0.0039(8) 0.0029(9)
C60 0.0269(10) 0.0217(9) 0.0202(9) 0.0009(7) 0.0003(7) 0.0012(8)
C61 0.0281(13) 0.067(2) 0.086(2) -0.0284(17) -0.0008(12) 0.0138(12)
C62 0.027(3) 0.053(4) 0.148(7) 0.011(4) -0.022(4) 0.000(3)
C63 0.114(6) 0.071(4) 0.066(4) 0.046(4) -0.049(4) -0.052(4)
C62' 0.024(3) 0.083(7) 0.091(6) -0.003(4) -0.011(3) 0.003(3)
C63' 0.069(4) 0.079(6) 0.063(5) 0.047(5) -0.044(4) -0.037(4)
C64 0.0485(15) 0.103(3) 0.0467(15) -0.0266(16) 0.0013(12) -0.0216(15)
C65 0.0345(11) 0.0276(11) 0.0279(11) 0.0037(8) 0.0015(9) 0.0055(9)
C66 0.0607(16) 0.0333(12) 0.0283(11) 0.0063(9) -0.0014(11) -0.0049(11)
C67 0.0376(13) 0.0668(19) 0.0437(14) 0.0135(13) 0.0081(11) 0.0232(13)
C68 0.080(2) 0.072(2) 0.065(2) -0.0048(17) 0.0106(17) 0.0435(19)
C69 0.0297(11) 0.0300(11) 0.0266(11) 0.0018(8) 0.0040(8) 0.0001(9)
C70 0.0367(12) 0.0296(12) 0.0430(13) 0.0096(10) -0.0054(10) -0.0068(9)
C71 0.0482(15) 0.0256(12) 0.0486(15) -0.0090(11) -0.0085(12) 0.0028(11)
C72 0.0624(16) 0.0266(11) 0.0318(12) -0.0041(9) 0.0207(11) 0.0048(11)
C73 0.0728(16) 0.0355(11) 0.0267(10) 0.0014(12) 0.0162(10) -0.0084(15)
C74 0.133(3) 0.0535(19) 0.0474(17) 0.0162(15) -0.0032(19) -0.045(2)
C75 0.0528(15) 0.0373(14) 0.0372(13) 0.0007(10) 0.0139(11) -0.0040(12)
C76 0.058(2) 0.054(2) 0.112(3) 0.020(2) 0.006(2) -0.0251(16)
C77 0.0490(18) 0.098(3) 0.098(3) -0.049(2) -0.0016(18) -0.0253(19)
C78 0.069(2) 0.124(3) 0.062(2) 0.036(2) -0.0251(17) -0.057(2)

loop_
_atom_type_symbol
_atom_type_description
_atom_type_scat_dispersion_real
_atom_type_scat_dispersion_imag
_atom_type_scat_source
C C 0.0033 0.0016 'International Tables Vol C Tables 4.2.6.8 and 6.1.1.4'
H H 0.0000 0.0000 'International Tables Vol C Tables 4.2.6.8 and 6.1.1.4'
O O 0.0106 0.0060 'International Tables Vol C Tables 4.2.6.8 and 6.1.1.4'
Zn Zn 0.2839 1.4301 'International Tables Vol C Tables 4.2.6.8 and 6.1.1.4'
Pr Pr -0.2180 2.8214 'International Tables Vol C Tables 4.2.6.8 and 6.1.1.4'

loop_
_geom_angle_atom_site_label_1
_geom_angle_atom_site_label_2
_geom_angle_atom_site_label_3
_geom_angle
O4 Pr1 O6 86.55(4)
O4 Pr1 O1 125.25(5)
O6 Pr1 O1 67.75(4)
O4 Pr1 O3 75.64(4)
O6 Pr1 O3 155.22(4)
O1 Pr1 O3 136.86(5)
O4 Pr1 O2 94.65(4)
O6 Pr1 O2 132.43(4)
O1 Pr1 O2 73.29(4)
O3 Pr1 O2 67.23(5)
O4 Pr1 O5 67.53(4)
O6 Pr1 O5 74.86(4)
O1 Pr1 O5 138.59(4)
O3 Pr1 O5 82.39(5)
O2 Pr1 O5 148.11(4)
O4 Pr1 O9 149.93(5)
O6 Pr1 O9 95.90(5)
O1 Pr1 O9 82.66(5)
O3 Pr1 O9 91.35(5)
O2 Pr1 O9 105.26(5)
O5 Pr1 O9 84.14(5)
O4 Pr1 Zn2 33.94(3)
O6 Pr1 Zn2 76.48(3)
O1 Pr1 Zn2 140.68(3)
O3 Pr1 Zn2 79.16(3)
O2 Pr1 Zn2 125.41(3)
O5 Pr1 Zn2 33.73(3)
O9 Pr1 Zn2 117.68(4)
O4 Pr1 Zn3 107.87(3)
O6 Pr1 Zn3 34.09(3)
O1 Pr1 Zn3 33.67(3)
O3 Pr1 Zn3 170.13(3)
O2 Pr1 Zn3 103.06(3)
O5 Pr1 Zn3 107.48(3)
O9 Pr1 Zn3 89.58(4)
Zn2 Pr1 Zn3 109.026(7)
O4 Pr1 Zn1 83.34(3)
O6 Pr1 Zn1 161.24(3)
O1 Pr1 Zn1 105.79(3)
O3 Pr1 Zn1 33.49(4)
O2 Pr1 Zn1 33.76(3)
O5 Pr1 Zn1 115.18(3)
O9 Pr1 Zn1 100.77(4)
Zn2 Pr1 Zn1 102.859(7)
Zn3 Pr1 Zn1 136.818(7)
C65 Zn1 O3 133.18(7)
C65 Zn1 O2 136.39(8)
O3 Zn1 O2 84.23(5)
C65 Zn1 O7 108.63(8)
O3 Zn1 O7 91.57(6)
O2 Zn1 O7 87.95(6)
C65 Zn1 Pr1 160.43(7)
O3 Zn1 Pr1 41.99(3)
O2 Zn1 Pr1 42.27(4)
O7 Zn1 Pr1 90.91(5)
C67 Zn2 O5 132.72(10)
C67 Zn2 O4 141.19(10)
O5 Zn2 O4 86.06(5)
C67 Zn2 Pr1 173.95(8)
O5 Zn2 Pr1 43.52(4)
O4 Zn2 Pr1 42.75(4)
C73 Zn3 O1 133.90(9)
C73 Zn3 O6 123.54(10)
O1 Zn3 O6 83.83(5)
C73 Zn3 O8 115.35(9)
O1 Zn3 O8 91.99(6)
O6 Zn3 O8 99.39(6)
C73 Zn3 Pr1 147.51(8)
O1 Zn3 Pr1 41.87(4)
O6 Zn3 Pr1 41.97(4)
O8 Zn3 Pr1 96.97(4)
C1 O1 Zn3 123.60(12)
C1 O1 Pr1 128.67(12)
Zn3 O1 Pr1 104.47(6)
C20 O2 Zn1 121.48(11)
C20 O2 Pr1 125.52(11)
Zn1 O2 Pr1 103.98(5)
C21 O3 Zn1 124.77(11)
C21 O3 Pr1 123.12(11)
Zn1 O3 Pr1 104.52(6)
C40 O4 Zn2 115.32(11)
C40 O4 Pr1 126.92(11)
Zn2 O4 Pr1 103.31(5)
C41 O5 Zn2 122.69(12)
C41 O5 Pr1 123.42(11)
Zn2 O5 Pr1 102.75(6)
C60 O6 Zn3 120.71(11)
C60 O6 Pr1 132.09(11)
Zn3 O6 Pr1 103.94(5)
C61 O7 C64 109.6(2)
C61 O7 Zn1 117.44(15)
C64 O7 Zn1 120.32(15)
C72 O8 C69 106.71(15)
C72 O8 Zn3 114.20(13)
C69 O8 Zn3 125.26(12)
C78 O9 C75 107.5(2)
C78 O9 Pr1 123.00(16)
C75 O9 Pr1 129.52(14)
O1 C1 C10 121.80(17)
O1 C1 C2 118.67(18)
C10 C1 C2 119.52(18)
C3 C2 C1 121.3(2)
C2 C3 C4 120.92(19)
C3 C4 C5 122.2(2)
C3 C4 C9 118.67(19)
C5 C4 C9 119.1(2)
C6 C5 C4 121.5(2)
C5 C6 C7 119.7(2)
C8 C7 C6 120.3(2)
C7 C8 C9 121.7(2)
C8 C9 C10 122.48(18)
C8 C9 C4 117.56(19)
C10 C9 C4 119.95(19)
C1 C10 C9 119.40(17)
C1 C10 C11 120.45(17)
C9 C10 C11 120.08(17)
C20 C11 C12 119.12(17)
C20 C11 C10 121.41(17)
C12 C11 C10 119.44(16)
C13 C12 C17 117.46(18)
C13 C12 C11 122.80(18)
C17 C12 C11 119.72(18)
C14 C13 C12 121.7(2)
C13 C14 C15 120.2(2)
C16 C15 C14 120.0(2)
C15 C16 C17 121.2(2)
C18 C17 C16 121.6(2)
C18 C17 C12 119.03(19)
C16 C17 C12 119.4(2)
C19 C18 C17 120.78(19)
C18 C19 C20 121.20(18)
O2 C20 C11 122.35(17)
O2 C20 C19 117.59(16)
C11 C20 C19 120.06(18)
O3 C21 C30 122.36(17)
O3 C21 C22 117.24(17)
C30 C21 C22 120.39(17)
C23 C22 C21 121.53(19)
C22 C23 C24 120.37(19)
C23 C24 C29 118.84(18)
C23 C24 C25 121.36(18)
C29 C24 C25 119.80(19)
C26 C25 C24 121.2(2)
C25 C26 C27 119.09(19)
C28 C27 C26 121.4(2)
C27 C28 C29 121.0(2)
C24 C29 C28 117.49(18)
C24 C29 C30 120.39(18)
C28 C29 C30 122.11(18)
C21 C30 C29 118.36(17)
C21 C30 C31 121.51(17)
C29 C30 C31 120.11(17)
C40 C31 C32 118.53(17)
C40 C31 C30 120.21(17)
C32 C31 C30 121.22(16)
C33 C32 C37 117.68(18)
C33 C32 C31 122.57(18)
C37 C32 C31 119.75(17)
C34 C33 C32 120.52(19)
C33 C34 C35 121.4(2)
C36 C35 C34 119.1(2)
C35 C36 C37 121.4(2)
C36 C37 C38 121.10(18)
C36 C37 C32 119.72(18)
C38 C37 C32 119.13(18)
C39 C38 C37 121.06(18)
C38 C39 C40 120.55(19)
O4 C40 C31 122.32(16)
O4 C40 C39 116.72(17)
C31 C40 C39 120.93(17)
O5 C41 C50 121.37(17)
O5 C41 C42 117.61(18)
C50 C41 C42 121.02(19)
C43 C42 C41 120.4(2)
C42 C43 C44 120.6(2)
C43 C44 C45 121.4(2)
C43 C44 C49 119.31(19)
C45 C44 C49 119.3(2)
C46 C45 C44 121.4(2)
C45 C46 C47 119.6(2)
C48 C47 C46 120.5(2)
C47 C48 C49 121.4(2)
C48 C49 C44 117.78(19)
C48 C49 C50 122.50(19)
C44 C49 C50 119.69(19)
C41 C50 C49 118.68(18)
C41 C50 C51 121.13(17)
C49 C50 C51 120.17(18)
C60 C51 C52 118.53(18)
C60 C51 C50 122.14(17)
C52 C51 C50 119.31(17)
C53 C52 C57 117.52(19)
C53 C52 C51 122.08(19)
C57 C52 C51 120.38(18)
C54 C53 C52 121.5(2)
C53 C54 C55 120.9(2)
C56 C55 C54 119.6(2)
C55 C56 C57 120.9(2)
C58 C57 C56 121.7(2)
C58 C57 C52 118.62(19)
C56 C57 C52 119.66(19)
C59 C58 C57 120.39(19)
C58 C59 C60 122.2(2)
O6 C60 C51 122.44(18)
O6 C60 C59 118.17(17)
C51 C60 C59 119.37(18)
O7 C61 C62' 104.4(4)
O7 C61 C62 102.7(4)
C62' C61 C62 30.0(4)
C63 C62 C61 108.9(6)
C64 C63 C62 100.8(6)
C63' C62' C61 96.4(7)
C62' C63' C64 102.8(6)
O7 C64 C63 108.6(5)
O7 C64 C63' 100.7(5)
C63 C64 C63' 17.6(6)
C66 C65 Zn1 119.38(16)
C68 C67 Zn2 111.1(2)
O8 C69 C70 103.88(17)
C69 C70 C71 103.91(19)
C72 C71 C70 105.13(19)
O8 C72 C71 106.42(19)
C74 C73 Zn3 113.70(19)
O9 C75 C76 105.4(2)
C77 C76 C75 106.0(2)
C78 C77 C76 104.9(3)
O9 C78 C77 105.3(3)

loop_
_geom_bond_atom_site_label_1
_geom_bond_atom_site_label_2
_geom_bond_distance
Pr1 O4 2.3977(13)
Pr1 O6 2.4066(13)
Pr1 O1 2.4072(13)
Pr1 O3 2.4146(12)
Pr1 O2 2.4217(13)
Pr1 O5 2.4270(14)
Pr1 O9 2.4844(15)
Pr1 Zn2 3.4376(3)
Pr1 Zn3 3.4925(4)
Pr1 Zn1 3.4939(3)
Zn1 C65 1.967(2)
Zn1 O3 1.9915(15)
Zn1 O2 2.0007(13)
Zn1 O7 2.1949(15)
Zn2 C67 1.934(2)
Zn2 O5 1.9572(14)
Zn2 O4 1.9725(13)
Zn3 C73 1.950(2)
Zn3 O1 1.9995(14)
Zn3 O6 2.0168(13)
Zn3 O8 2.1494(14)
O1 C1 1.346(2)
O2 C20 1.354(2)
O3 C21 1.353(2)
O4 C40 1.363(2)
O5 C41 1.355(2)
O6 C60 1.352(2)
O7 C61 1.437(3)
O7 C64 1.448(3)
O8 C72 1.434(3)
O8 C69 1.448(2)
O9 C78 1.438(3)
O9 C75 1.450(3)
C1 C10 1.396(3)
C1 C2 1.419(3)
C2 C3 1.368(3)
C3 C4 1.408(3)
C4 C5 1.413(3)
C4 C9 1.430(3)
C5 C6 1.363(4)
C6 C7 1.407(3)
C7 C8 1.367(3)
C8 C9 1.417(3)
C9 C10 1.429(3)
C10 C11 1.489(3)
C11 C20 1.386(3)
C11 C12 1.439(3)
C12 C13 1.421(3)
C12 C17 1.423(3)
C13 C14 1.370(3)
C14 C15 1.409(3)
C15 C16 1.358(3)
C16 C17 1.421(3)
C17 C18 1.413(3)
C18 C19 1.359(3)
C19 C20 1.423(3)
C21 C30 1.384(3)
C21 C22 1.419(3)
C22 C23 1.360(3)
C23 C24 1.416(3)
C24 C29 1.418(3)
C24 C25 1.421(3)
C25 C26 1.369(3)
C26 C27 1.402(3)
C27 C28 1.372(3)
C28 C29 1.424(3)
C29 C30 1.442(3)
C30 C31 1.506(3)
C31 C40 1.387(3)
C31 C32 1.445(3)
C32 C33 1.420(3)
C32 C37 1.424(3)
C33 C34 1.370(3)
C34 C35 1.408(3)
C35 C36 1.357(3)
C36 C37 1.412(3)
C37 C38 1.414(3)
C38 C39 1.360(3)
C39 C40 1.425(3)
C41 C50 1.389(3)
C41 C42 1.413(3)
C42 C43 1.376(3)
C43 C44 1.412(3)
C44 C45 1.418(3)
C44 C49 1.423(3)
C45 C46 1.368(4)
C46 C47 1.405(4)
C47 C48 1.376(3)
C48 C49 1.420(3)
C49 C50 1.437(3)
C50 C51 1.497(3)
C51 C60 1.390(3)
C51 C52 1.447(3)
C52 C53 1.419(3)
C52 C57 1.420(3)
C53 C54 1.360(3)
C54 C55 1.406(3)
C55 C56 1.366(3)
C56 C57 1.419(3)
C57 C58 1.417(3)
C58 C59 1.355(3)
C59 C60 1.424(3)
C61 C62' 1.509(6)
C61 C62 1.551(7)
C62 C63 1.502(8)
C63 C64 1.463(8)
C62' C63' 1.490(8)
C63' C64 1.519(8)
C65 C66 1.532(3)
C67 C68 1.536(5)
C69 C70 1.517(3)
C70 C71 1.531(4)
C71 C72 1.514(4)
C73 C74 1.509(4)
C75 C76 1.495(4)
C76 C77 1.468(5)
C77 C78 1.444(5)
